data_4021501
loop_
_publ_author_name
'Scott E. Denmark'
'Jiping Fu'
'Michael J. Lawler'

_publ_section_title
;
 Chiral Phosphoramide-Catalyzed Enantioselective Addition of
 Allylic Trichlorosilanes to Aldehydes. Preparative
 Studies with Bidentate Phosphorus-Based Amides
;
_journal_name_full 'Journal of Organic Chemistry'
_journal_page_first 1523
_journal_page_last 1536
_journal_paper_doi 10.1021/jo052203h
_journal_volume 71
_journal_year 2006
_chemical_formula_moiety 'C28 H29 Br O2'
_chemical_formula_sum 'C28 H29 Br O2'
_chemical_formula_weight 477.42
_chemical_name_systematic
; 
? 
;
_space_group_IT_number 19
_symmetry_cell_setting orthorhombic
_symmetry_space_group_name_Hall 'P 2ac 2ab'
_symmetry_space_group_name_H-M 'P 21 21 21'
_atom_sites_solution_hydrogens geom
_atom_sites_solution_primary direct
_atom_sites_solution_secondary difmap
_audit_creation_method SHELXL-97
_audit_update_record
; 
2001-06-12   text and data added, srw 
;
_cell_angle_alpha 90.00
_cell_angle_beta 90.00
_cell_angle_gamma 90.00
_cell_formula_units_Z 4
_cell_length_a 5.9036(13)
_cell_length_b 17.011(4)
_cell_length_c 23.974(5)
_cell_measurement_reflns_used 867
_cell_measurement_temperature 193(2)
_cell_measurement_theta_max 21.9
_cell_measurement_theta_min 2.4
_cell_volume 2407.6(9)
_computing_cell_refinement 'SAINT V5 (Bruker, 1998)'
_computing_data_collection 'SMART V5 (Bruker, 1998)'
_computing_data_reduction 'SAINT V5 (Bruker, 1998)'
_computing_molecular_graphics 'SHELXTL V5 (Bruker, 1998)'
_computing_publication_material 'CIFTAB (Sheldrick, 1998)'
_computing_structure_refinement 'SHELXTL V5 (Bruker, 1998)'
_computing_structure_solution 'SHELXTL V5 (Bruker, 1998)'
_diffrn_ambient_temperature 193(2)
_diffrn_measured_fraction_theta_full 0.999
_diffrn_measured_fraction_theta_max 0.999
_diffrn_measurement_device 'Siemens Platform/CCD'
_diffrn_measurement_method 'profile data from \w scans'
_diffrn_radiation_monochromator graphite
_diffrn_radiation_source 'normal-focus sealed tube'
_diffrn_radiation_type MoK\a
_diffrn_radiation_wavelength 0.71073
_diffrn_reflns_av_R_equivalents 0.0830
_diffrn_reflns_av_sigmaI/netI 0.1051
_diffrn_reflns_limit_h_max 7
_diffrn_reflns_limit_h_min -7
_diffrn_reflns_limit_k_max 21
_diffrn_reflns_limit_k_min -16
_diffrn_reflns_limit_l_max 29
_diffrn_reflns_limit_l_min -29
_diffrn_reflns_number 16949
_diffrn_reflns_theta_full 26.38
_diffrn_reflns_theta_max 26.38
_diffrn_reflns_theta_min 1.70
_diffrn_standards_decay_% 2.7
_diffrn_standards_interval_time 607
_diffrn_standards_number 176
_exptl_absorpt_coefficient_mu 1.729
_exptl_absorpt_correction_T_max 0.9387
_exptl_absorpt_correction_T_min 0.6720
_exptl_absorpt_correction_type integration
_exptl_absorpt_process_details '(Bruker, 1998)'
_exptl_crystal_colour colorless
_exptl_crystal_density_diffrn 1.317
_exptl_crystal_description acicular
_exptl_crystal_F_000 992
_exptl_crystal_preparation
; 
The data crystal was mounted using oil (Parantone-N, Exxon) to a 
thin glass fiber with the (1 0 -1) scattering planes roughly normal 
to the spindle axis. 
;
_exptl_crystal_size_max 0.46
_exptl_crystal_size_mid 0.05
_exptl_crystal_size_min 0.04
_refine_diff_density_max 0.221
_refine_diff_density_min -0.239
_refine_diff_density_rms 0.047
_refine_ls_abs_structure_details 'Flack H D (1983), Acta Cryst. A39, 876-881'
_refine_ls_abs_structure_Flack -0.002(9)
_refine_ls_extinction_method none
_refine_ls_goodness_of_fit_ref 0.900
_refine_ls_hydrogen_treatment refall
_refine_ls_matrix_type full
_refine_ls_number_parameters 396
_refine_ls_number_reflns 4933
_refine_ls_number_restraints 108
_refine_ls_restrained_S_all 0.893
_refine_ls_R_factor_all 0.1110
_refine_ls_R_factor_gt 0.0405
_refine_ls_shift/su_max 0.003
_refine_ls_shift/su_mean 0.000
_refine_ls_structure_factor_coef Fsqd
_refine_ls_weighting_details 'calc w=1/[\s^2^(Fo^2^)+(0.0221P)^2^+0.0000P] where P=(Fo^2^+2Fc^2^)/3'
_refine_ls_weighting_scheme calc
_refine_ls_wR_factor_gt 0.0606
_refine_ls_wR_factor_ref 0.0720
_reflns_number_gt 2793
_reflns_number_total 4933
_reflns_threshold_expression >2sigma(I)
_cod_data_source_file jo052203hrom20051021_041338.cif
_cod_depositor_comments
;
The following automatic conversions were performed:
'_symmetry_cell_setting' value 'Orthorhombic' changed to 'orthorhombic'
according to '/home/saulius/struct/CIF-dictionaries/cif_core.dic'
dictionary named 'cif_core.dic' version 2.4.1 from 2010-06-29.

Automatic conversion script
Id: cif_fix_enum 1527 2010-12-29 10:47:43Z saulius 
;
_cod_original_sg_symbol_H-M 'P 21 21 21 '
_cod_database_code 4021501

loop_
_symmetry_equiv_pos_as_xyz
'x, y, z'
'-x+1/2, -y, z+1/2'
'-x, y+1/2, -z+1/2'
'x+1/2, -y+1/2, -z'

loop_
_atom_site_label
_atom_site_type_symbol
_atom_site_fract_x
_atom_site_fract_y
_atom_site_fract_z
_atom_site_U_iso_or_equiv
_atom_site_adp_type
_atom_site_occupancy
_atom_site_symmetry_multiplicity
_atom_site_calc_flag
_atom_site_refinement_flags
C1 C 0.1335(6) 0.4995(2) 0.48507(13) 0.0344(10) Uani 1 1 d .
C2 C 0.0490(5) 0.5786(2) 0.51030(13) 0.0357(9) Uani 1 1 d D
C3 C 0.1524(7) 0.5836(3) 0.56971(16) 0.0361(10) Uani 1 1 d .
C4 C 0.0806(8) 0.6532(3) 0.60480(17) 0.0487(11) Uani 1 1 d .
C5 C 0.2284(8) 0.6618(3) 0.65588(17) 0.0624(12) Uani 1 1 d .
C6 C 0.2542(7) 0.7203(2) 0.68904(13) 0.0500(10) Uani 1 1 d D
C7 C 0.4185(9) 0.7215(3) 0.73696(19) 0.0854(17) Uani 1 1 d D
C8 C 0.0506(6) 0.4250(2) 0.51207(13) 0.0323(9) Uani 1 1 d .
C9 C 0.1772(7) 0.3895(2) 0.55188(14) 0.0344(9) Uani 1 1 d .
C10 C 0.1040(6) 0.3210(2) 0.58008(14) 0.0362(9) Uani 1 1 d .
C11 C 0.2353(7) 0.2833(2) 0.62186(15) 0.0465(10) Uani 1 1 d .
C12 C 0.1583(7) 0.2175(3) 0.64766(18) 0.0580(12) Uani 1 1 d .
C13 C -0.0484(9) 0.1855(3) 0.6329(2) 0.0627(14) Uani 1 1 d .
C14 C -0.1795(8) 0.2184(3) 0.59330(17) 0.0488(11) Uani 1 1 d .
C15 C -0.1090(6) 0.2880(2) 0.56573(14) 0.0356(9) Uani 1 1 d .
C16 C -0.2374(7) 0.3249(2) 0.52391(14) 0.0405(10) Uani 1 1 d .
C17 C -0.1629(6) 0.3913(3) 0.49832(14) 0.0405(11) Uani 1 1 d .
C18 C 0.2122(6) 0.5124(2) 0.38650(12) 0.0372(9) Uani 1 1 d .
C19 C 0.1025(5) 0.5141(2) 0.33078(12) 0.0319(9) Uani 1 1 d .
C20 C -0.1106(5) 0.4855(2) 0.32097(13) 0.0367(10) Uani 1 1 d .
C21 C -0.2028(6) 0.4892(2) 0.26768(13) 0.0403(10) Uani 1 1 d .
C22 C -0.0823(6) 0.5246(2) 0.22577(12) 0.0399(9) Uani 1 1 d .
C23 C 0.1323(6) 0.5531(2) 0.23412(15) 0.0474(11) Uani 1 1 d .
C24 C 0.2230(7) 0.5476(2) 0.28716(14) 0.0435(10) Uani 1 1 d .
C25 C -0.2091(7) 0.5808(2) 0.51245(13) 0.0431(10) Uani 1 1 d D
C26 C 0.1471(8) 0.6452(3) 0.47569(17) 0.0447(11) Uani 1 1 d .
C27 C 0.0405(10) 0.6933(3) 0.4446(2) 0.0681(15) Uani 1 1 d .
C28 C 0.1337(11) 0.7962(4) 0.6822(2) 0.106(2) Uani 1 1 d D
H1 H 0.304(5) 0.5011(15) 0.4819(9) 0.020(7) Uiso 1 1 d .
H3A H 0.109(4) 0.5315(17) 0.5898(9) 0.020(8) Uiso 1 1 d .
H3B H 0.304(6) 0.5839(19) 0.5641(12) 0.041(10) Uiso 1 1 d .
H4A H 0.083(6) 0.700(2) 0.5830(13) 0.044(11) Uiso 1 1 d .
H4B H -0.089(6) 0.6472(18) 0.6169(12) 0.051(11) Uiso 1 1 d .
H5 H 0.296(6) 0.619(2) 0.6638(14) 0.068(15) Uiso 1 1 d .
H7A H 0.507(4) 0.6746(11) 0.7396(10) 0.12(2) Uiso 1 1 d D
H7B H 0.342(3) 0.7280(17) 0.7722(5) 0.089(16) Uiso 1 1 d D
H7C H 0.524(4) 0.7647(13) 0.7342(9) 0.11(2) Uiso 1 1 d D
H9 H 0.320(6) 0.4123(18) 0.5609(12) 0.038(10) Uiso 1 1 d .
H11 H 0.383(5) 0.3030(18) 0.6298(12) 0.035(10) Uiso 1 1 d .
H12 H 0.258(7) 0.1918(19) 0.6778(12) 0.062(11) Uiso 1 1 d .
H13 H -0.090(5) 0.1428(19) 0.6475(14) 0.039(12) Uiso 1 1 d .
H14 H -0.305(5) 0.1977(17) 0.5805(11) 0.025(9) Uiso 1 1 d .
H16 H -0.376(5) 0.3049(16) 0.5151(11) 0.026(9) Uiso 1 1 d .
H17 H -0.245(5) 0.4156(15) 0.4712(10) 0.027(8) Uiso 1 1 d .
H20 H -0.198(4) 0.4624(15) 0.3508(10) 0.029(7) Uiso 1 1 d .
H21 H -0.345(5) 0.466(2) 0.2619(12) 0.057(11) Uiso 1 1 d .
H23 H 0.219(6) 0.5756(19) 0.2057(13) 0.065(12) Uiso 1 1 d .
H24 H 0.362(5) 0.5642(18) 0.2939(11) 0.029(10) Uiso 1 1 d .
H25A H -0.262(3) 0.6311(8) 0.5244(7) 0.027(9) Uiso 1 1 d D
H25B H -0.266(3) 0.5424(9) 0.5381(7) 0.047(10) Uiso 1 1 d D
H25C H -0.274(3) 0.5700(11) 0.4767(6) 0.052(10) Uiso 1 1 d D
H26 H 0.303(6) 0.647(2) 0.4761(13) 0.043(11) Uiso 1 1 d .
H27A H -0.117(7) 0.695(2) 0.4391(15) 0.069(15) Uiso 1 1 d .
H27B H 0.113(5) 0.7359(19) 0.4239(12) 0.043(11) Uiso 1 1 d .
H28A H 0.233(3) 0.8392(9) 0.6728(16) 0.22(4) Uiso 1 1 d D
H28B H 0.057(6) 0.8125(15) 0.7161(8) 0.25(4) Uiso 1 1 d D
H28C H 0.019(5) 0.7951(12) 0.6538(11) 0.106(17) Uiso 1 1 d D
Br1 Br -0.21757(7) 0.53670(3) 0.154551(14) 0.06686(16) Uani 1 1 d .
O1 O 0.0584(3) 0.49706(13) 0.42693(8) 0.0406(7) Uani 1 1 d .
O2 O 0.4108(4) 0.52186(16) 0.39503(9) 0.0483(7) Uani 1 1 d .

loop_
_atom_site_aniso_label
_atom_site_aniso_U_11
_atom_site_aniso_U_22
_atom_site_aniso_U_33
_atom_site_aniso_U_23
_atom_site_aniso_U_13
_atom_site_aniso_U_12
C1 0.0234(19) 0.052(3) 0.0279(18) -0.0021(18) -0.0029(15) 0.0017(19)
C2 0.026(2) 0.047(3) 0.0336(19) -0.0038(19) -0.0011(16) 0.0024(19)
C3 0.031(3) 0.040(3) 0.037(2) -0.001(2) -0.0018(18) 0.004(2)
C4 0.058(3) 0.042(3) 0.046(3) -0.004(2) -0.012(2) 0.002(2)
C5 0.092(3) 0.044(3) 0.052(2) -0.012(3) -0.026(3) 0.017(3)
C6 0.063(3) 0.045(3) 0.043(2) -0.008(2) -0.003(2) 0.006(3)
C7 0.110(4) 0.088(5) 0.059(3) -0.022(3) -0.033(3) 0.010(4)
C8 0.024(2) 0.046(3) 0.0277(18) -0.0128(18) -0.0015(16) 0.0016(19)
C9 0.026(2) 0.039(3) 0.038(2) -0.0151(19) 0.0007(18) 0.001(2)
C10 0.034(2) 0.039(3) 0.036(2) -0.0137(19) 0.0003(18) 0.0005(19)
C11 0.045(3) 0.044(3) 0.051(2) -0.010(2) -0.009(2) 0.000(3)
C12 0.064(3) 0.044(3) 0.066(3) -0.002(3) -0.014(3) 0.000(2)
C13 0.079(4) 0.040(4) 0.069(3) 0.006(3) -0.002(3) -0.006(3)
C14 0.043(3) 0.045(3) 0.058(3) -0.020(2) 0.002(2) -0.008(2)
C15 0.034(2) 0.038(3) 0.035(2) -0.0157(19) 0.0009(17) 0.002(2)
C16 0.027(2) 0.052(3) 0.043(2) -0.020(2) -0.002(2) -0.005(2)
C17 0.036(3) 0.057(3) 0.029(2) -0.013(2) -0.0041(18) 0.008(2)
C18 0.036(2) 0.041(2) 0.0343(18) -0.0058(16) 0.0055(18) 0.005(2)
C19 0.0311(18) 0.034(2) 0.0304(19) -0.0058(15) 0.0001(14) -0.0003(17)
C20 0.035(2) 0.037(3) 0.038(2) 0.0012(18) 0.0084(17) -0.0035(19)
C21 0.036(2) 0.048(3) 0.0368(19) -0.0017(17) -0.0053(18) -0.006(2)
C22 0.044(2) 0.045(3) 0.0303(18) -0.0056(19) -0.0066(16) 0.003(2)
C23 0.045(3) 0.057(3) 0.040(2) 0.012(2) 0.0028(18) -0.009(2)
C24 0.030(2) 0.055(3) 0.045(2) 0.0023(19) 0.0011(19) -0.011(3)
C25 0.036(2) 0.053(3) 0.040(2) -0.007(2) -0.002(2) -0.001(2)
C26 0.041(3) 0.052(3) 0.042(2) 0.000(2) 0.000(2) 0.002(2)
C27 0.060(4) 0.073(4) 0.071(3) 0.028(3) -0.005(3) -0.007(3)
C28 0.139(5) 0.083(5) 0.095(4) -0.028(3) -0.047(4) 0.040(5)
Br1 0.0632(2) 0.0982(3) 0.03916(19) 0.0112(2) -0.0117(2) -0.0093(3)
O1 0.0300(12) 0.0652(19) 0.0266(12) -0.0013(11) -0.0010(10) -0.0015(12)
O2 0.0283(13) 0.076(2) 0.0408(14) -0.0031(15) 0.0013(11) -0.0037(15)

loop_
_atom_type_symbol
_atom_type_description
_atom_type_scat_dispersion_real
_atom_type_scat_dispersion_imag
_atom_type_scat_source
C C 0.0033 0.0016 'International Tables Vol C Tables 4.2.6.8 and 6.1.1.4'
H H 0.0000 0.0000 'International Tables Vol C Tables 4.2.6.8 and 6.1.1.4'
O O 0.0106 0.0060 'International Tables Vol C Tables 4.2.6.8 and 6.1.1.4'
Br Br -0.2901 2.4595 'International Tables Vol C Tables 4.2.6.8 and 6.1.1.4'

loop_
_exptl_crystal_face_index_h
_exptl_crystal_face_index_k
_exptl_crystal_face_index_l
_exptl_crystal_face_perp_dist
0.00 -1.00 -1.00 0.0200
0.00 1.00 1.00 0.0200
0.00 1.00 -1.00 0.0250
0.00 -1.00 1.00 0.0250
1.00 0.00 -1.00 0.2400
-1.00 -1.00 -1.00 0.2200

loop_
_geom_angle_atom_site_label_1
_geom_angle_atom_site_label_2
_geom_angle_atom_site_label_3
_geom_angle
O1 C1 C8 106.7(3)
O1 C1 C2 107.3(3)
C8 C1 C2 117.1(3)
O1 C1 H1 103.4(14)
C8 C1 H1 112.3(15)
C2 C1 H1 109.0(15)
C26 C2 C25 112.4(3)
C26 C2 C3 108.1(3)
C25 C2 C3 111.1(3)
C26 C2 C1 108.0(3)
C25 C2 C1 110.8(3)
C3 C2 C1 106.2(3)
C4 C3 C2 116.3(3)
C4 C3 H3A 110.0(14)
C2 C3 H3A 106.3(13)
C4 C3 H3B 111(2)
C2 C3 H3B 105(2)
H3A C3 H3B 108(3)
C5 C4 C3 111.4(4)
C5 C4 H4A 110(2)
C3 C4 H4A 110(2)
C5 C4 H4B 109.8(17)
C3 C4 H4B 110.2(18)
H4A C4 H4B 104(3)
C6 C5 C4 130.2(4)
C6 C5 H5 118(3)
C4 C5 H5 111(2)
C5 C6 C28 123.4(4)
C5 C6 C7 124.2(4)
C28 C6 C7 112.4(4)
C6 C7 H7A 113.0(11)
C6 C7 H7B 111.8(11)
H7A C7 H7B 107.0(13)
C6 C7 H7C 112.0(11)
H7A C7 H7C 106.8(13)
H7B C7 H7C 105.8(13)
C9 C8 C17 118.2(4)
C9 C8 C1 119.9(3)
C17 C8 C1 121.8(3)
C8 C9 C10 122.4(4)
C8 C9 H9 117.9(19)
C10 C9 H9 119.8(19)
C9 C10 C11 122.8(3)
C9 C10 C15 118.7(3)
C11 C10 C15 118.4(4)
C12 C11 C10 120.7(4)
C12 C11 H11 120.4(19)
C10 C11 H11 119(2)
C11 C12 C13 120.3(5)
C11 C12 H12 119(2)
C13 C12 H12 121(2)
C14 C13 C12 121.6(5)
C14 C13 H13 119(2)
C12 C13 H13 119(2)
C13 C14 C15 120.4(4)
C13 C14 H14 124(2)
C15 C14 H14 115(2)
C16 C15 C14 123.2(4)
C16 C15 C10 118.3(4)
C14 C15 C10 118.5(4)
C17 C16 C15 121.3(4)
C17 C16 H16 119.7(18)
C15 C16 H16 118.9(18)
C16 C17 C8 121.1(4)
C16 C17 H17 121.9(19)
C8 C17 H17 116.9(19)
O2 C18 O1 124.0(3)
O2 C18 C19 125.2(3)
O1 C18 C19 110.8(3)
C20 C19 C24 119.2(3)
C20 C19 C18 123.3(3)
C24 C19 C18 117.5(3)
C19 C20 C21 120.1(3)
C19 C20 H20 120.5(15)
C21 C20 H20 119.4(15)
C22 C21 C20 119.4(3)
C22 C21 H21 123(2)
C20 C21 H21 118(2)
C21 C22 C23 121.9(3)
C21 C22 Br1 119.3(3)
C23 C22 Br1 118.8(3)
C22 C23 C24 117.9(4)
C22 C23 H23 123(2)
C24 C23 H23 119(2)
C23 C24 C19 121.5(4)
C23 C24 H24 120(2)
C19 C24 H24 118(2)
C2 C25 H25A 111.1(11)
C2 C25 H25B 110.6(11)
H25A C25 H25B 107.8(12)
C2 C25 H25C 111.3(11)
H25A C25 H25C 108.1(12)
H25B C25 H25C 107.8(12)
C27 C26 C2 127.7(4)
C27 C26 H26 118(2)
C2 C26 H26 114(2)
C26 C27 H27A 126(3)
C26 C27 H27B 124(2)
H27A C27 H27B 110(3)
C6 C28 H28A 113.2(12)
C6 C28 H28B 112.4(11)
H28A C28 H28B 105.2(13)
C6 C28 H28C 113.6(11)
H28A C28 H28C 106.2(13)
H28B C28 H28C 105.6(13)
C18 O1 C1 118.2(2)

loop_
_geom_bond_atom_site_label_1
_geom_bond_atom_site_label_2
_geom_bond_distance
C1 O1 1.463(4)
C1 C8 1.505(5)
C1 C2 1.557(5)
C1 H1 1.01(3)
C2 C26 1.519(5)
C2 C25 1.525(5)
C2 C3 1.552(5)
C3 C4 1.513(6)
C3 H3A 1.04(3)
C3 H3B 0.91(3)
C4 C5 1.511(5)
C4 H4A 0.96(3)
C4 H4B 1.05(3)
C5 C6 1.283(5)
C5 H5 0.85(4)
C6 C28 1.484(6)
C6 C7 1.503(5)
C7 H7A 0.957(12)
C7 H7B 0.964(12)
C7 H7C 0.964(12)
C8 C9 1.354(4)
C8 C17 1.423(5)
C9 C10 1.416(5)
C9 H9 0.95(3)
C10 C11 1.419(5)
C10 C15 1.420(5)
C11 C12 1.358(5)
C11 H11 0.95(3)
C12 C13 1.382(6)
C12 H12 1.03(3)
C13 C14 1.347(6)
C13 H13 0.84(3)
C14 C15 1.418(5)
C14 H14 0.88(3)
C15 C16 1.405(5)
C16 C17 1.359(5)
C16 H16 0.91(3)
C17 H17 0.91(3)
C18 O2 1.201(4)
C18 O1 1.354(4)
C18 C19 1.485(4)
C19 C20 1.369(4)
C19 C24 1.387(4)
C20 C21 1.390(4)
C20 H20 0.96(2)
C21 C22 1.370(4)
C21 H21 0.94(3)
C22 C23 1.372(5)
C22 Br1 1.896(3)
C23 C24 1.383(5)
C23 H23 0.93(3)
C24 H24 0.89(3)
C25 H25A 0.955(11)
C25 H25B 0.957(12)
C25 H25C 0.955(12)
C26 C27 1.274(6)
C26 H26 0.92(3)
C27 H27A 0.94(4)
C27 H27B 0.98(3)
C28 H28A 0.966(12)
C28 H28B 0.972(12)
C28 H28C 0.963(12)

loop_
_geom_torsion_atom_site_label_1
_geom_torsion_atom_site_label_2
_geom_torsion_atom_site_label_3
_geom_torsion_atom_site_label_4
_geom_torsion
O1 C1 C2 C26 -58.4(3)
C8 C1 C2 C26 -178.2(3)
O1 C1 C2 C25 65.1(3)
C8 C1 C2 C25 -54.7(4)
O1 C1 C2 C3 -174.1(3)
C8 C1 C2 C3 66.0(4)
C26 C2 C3 C4 68.6(5)
C25 C2 C3 C4 -55.1(5)
C1 C2 C3 C4 -175.7(4)
C2 C3 C4 C5 -167.5(4)
C3 C4 C5 C6 163.9(5)
C4 C5 C6 C28 -0.3(9)
C4 C5 C6 C7 -176.6(5)
O1 C1 C8 C9 145.3(3)
C2 C1 C8 C9 -94.5(4)
O1 C1 C8 C17 -36.8(4)
C2 C1 C8 C17 83.4(4)
C17 C8 C9 C10 -0.3(5)
C1 C8 C9 C10 177.7(3)
C8 C9 C10 C11 -180.0(3)
C8 C9 C10 C15 0.5(5)
C9 C10 C11 C12 -179.8(4)
C15 C10 C11 C12 -0.3(5)
C10 C11 C12 C13 0.9(6)
C11 C12 C13 C14 -0.4(7)
C12 C13 C14 C15 -0.7(7)
C13 C14 C15 C16 179.7(4)
C13 C14 C15 C10 1.3(5)
C9 C10 C15 C16 0.2(5)
C11 C10 C15 C16 -179.3(3)
C9 C10 C15 C14 178.7(3)
C11 C10 C15 C14 -0.8(5)
C14 C15 C16 C17 -179.7(3)
C10 C15 C16 C17 -1.2(5)
C15 C16 C17 C8 1.5(5)
C9 C8 C17 C16 -0.7(5)
C1 C8 C17 C16 -178.6(3)
O2 C18 C19 C20 164.2(4)
O1 C18 C19 C20 -14.5(5)
O2 C18 C19 C24 -16.7(6)
O1 C18 C19 C24 164.5(3)
C24 C19 C20 C21 0.8(5)
C18 C19 C20 C21 179.8(3)
C19 C20 C21 C22 -2.6(5)
C20 C21 C22 C23 3.3(6)
C20 C21 C22 Br1 -175.3(3)
C21 C22 C23 C24 -2.1(6)
Br1 C22 C23 C24 176.5(3)
C22 C23 C24 C19 0.2(6)
C20 C19 C24 C23 0.4(6)
C18 C19 C24 C23 -178.7(3)
C25 C2 C26 C27 -9.3(6)
C3 C2 C26 C27 -132.3(5)
C1 C2 C26 C27 113.2(5)
O2 C18 O1 C1 6.1(5)
C19 C18 O1 C1 -175.1(3)
C8 C1 O1 C18 -130.9(3)
C2 C1 O1 C18 102.8(3)

loop_
_cod_related_entry_id
_cod_related_entry_database
_cod_related_entry_code
1 ChemSpider 30658524
